data_2200440
loop_
_publ_author_name
'Krishnakumar, R. V.'
'Subha Nandhini, M.'
'Vijayakumar, V.'
'Natarajan, S.'
'Sundaravadivelu, M.'
'Perumal, S.'
'Mostad, A.'

_publ_section_title
;
 4,8,9,10-Tetrakis(4-chlorophenyl)-1,3-diazaadamantan-6-one
;
_journal_issue 9
_journal_name_full 'Acta Crystallographica Section E'
_journal_page_first o860
_journal_page_last o862
_journal_paper_doi 10.1107/S1600536801013277
_journal_volume 57
_journal_year 2001
_chemical_formula_iupac 'C32 H24 Cl4 N2 O'
_chemical_formula_moiety 'C32 H24 Cl4 N2 O'
_chemical_formula_sum 'C32 H24 Cl4 N2 O'
_chemical_formula_weight 594.33
_chemical_name_systematic
;
4,8,9,10-Tetrakis(4-chlorophenyl)-1,3-diazaadamantan-6-one
;
_space_group_IT_number 14
_symmetry_cell_setting monoclinic
_symmetry_space_group_name_Hall '-P 2ybc'
_symmetry_space_group_name_H-M 'P 1 21/c 1'
_cell_angle_alpha 90.00
_cell_angle_beta 94.47(3)
_cell_angle_gamma 90.00
_cell_formula_units_Z 4
_cell_length_a 6.818(3)
_cell_length_b 13.288(4)
_cell_length_c 30.670(14)
_cell_measurement_reflns_used 25
_cell_measurement_temperature 293(2)
_cell_measurement_theta_max 25
_cell_measurement_theta_min 10
_cell_volume 2770.2(19)
_computing_cell_refinement 'CAD-4 Software'
_computing_data_collection 'CAD-4 Software (Enraf-Nonius, 1989)'
_computing_data_reduction 'CAD-4 Software'
_computing_molecular_graphics 'XP (Siemens, 1990)'
_computing_publication_material SHELXL97
_computing_structure_refinement 'SHELXL97 (Sheldrick, 1997)'
_computing_structure_solution 'SHELXS97 (Sheldrick, 1990)'
_diffrn_ambient_temperature 293(2)
_diffrn_measured_fraction_theta_full .953
_diffrn_measured_fraction_theta_max .953
_diffrn_measurement_device_type 'Enraf-Nonius CAD-4'
_diffrn_measurement_method /w-2/q
_diffrn_radiation_monochromator graphite
_diffrn_radiation_source 'fine-focus sealed tube'
_diffrn_radiation_type CuK\a
_diffrn_radiation_wavelength 1.54180
_diffrn_reflns_av_R_equivalents .036
_diffrn_reflns_av_sigmaI/netI .042
_diffrn_reflns_limit_h_max 8
_diffrn_reflns_limit_h_min 0
_diffrn_reflns_limit_k_max 16
_diffrn_reflns_limit_k_min 0
_diffrn_reflns_limit_l_max 37
_diffrn_reflns_limit_l_min -37
_diffrn_reflns_number 5739
_diffrn_reflns_theta_full 70.13
_diffrn_reflns_theta_max 70.13
_diffrn_reflns_theta_min 2.89
_diffrn_standards_decay_% 2
_diffrn_standards_interval_count 200
_diffrn_standards_number 2
_exptl_absorpt_coefficient_mu 4.116
_exptl_absorpt_correction_T_max .48
_exptl_absorpt_correction_T_min .42
_exptl_absorpt_correction_type '\y scan'
_exptl_absorpt_process_details '(North et al., 1968)'
_exptl_crystal_colour colourless
_exptl_crystal_density_diffrn 1.425
_exptl_crystal_density_method 'not measured'
_exptl_crystal_description needles
_exptl_crystal_F_000 1224
_exptl_crystal_size_max .34
_exptl_crystal_size_mid .22
_exptl_crystal_size_min .18
_refine_diff_density_max .37
_refine_diff_density_min -.40
_refine_ls_extinction_coef .00100(5)
_refine_ls_extinction_method SHELXL97
_refine_ls_goodness_of_fit_ref 1.16
_refine_ls_hydrogen_treatment constr
_refine_ls_matrix_type full
_refine_ls_number_parameters 353
_refine_ls_number_reflns 5268
_refine_ls_number_restraints 0
_refine_ls_restrained_S_all 1.16
_refine_ls_R_factor_all .102
_refine_ls_R_factor_gt .061
_refine_ls_shift/su_max <0.001
_refine_ls_shift/su_mean <0.001
_refine_ls_structure_factor_coef Fsqd
_refine_ls_weighting_details 'w = 1/[\s^2^(Fo^2^)+8.0771P] where P = (Fo^2^+2Fc^2^)/3'
_refine_ls_weighting_scheme calc
_refine_ls_wR_factor_ref .149
_reflns_number_gt 3549
_reflns_number_total 5268
_reflns_threshold_expression I>2\s(I)
_cod_data_source_file ci6033.cif
_cod_data_source_block I
_cod_depositor_comments
;
The following automatic conversions were performed:

'_refine_ls_weighting_scheme' value 'calc w =
1/[\s^2^(Fo^2^)+8.0771P] where P = (Fo^2^+2Fc^2^)/3' was changed to
'calc'. New tag '_refine_ls_weighting_details' was created. The value
of the new tag was set to 'w = 1/[\s^2^(Fo^2^)+8.0771P] where P =
(Fo^2^+2Fc^2^)/3'.

Automatic conversion script
Id: cif_fix_values 3143 2015-03-26 13:38:13Z robertas 
;
_cod_original_cell_volume 2770(2)
_cod_original_sg_symbol_H-M 'P 21/c'
_cod_database_code 2200440
_cod_database_fobs_code 2200440

loop_
_symmetry_equiv_pos_as_xyz
'x, y, z'
'-x, y+1/2, -z+1/2'
'-x, -y, -z'
'x, -y-1/2, z-1/2'

loop_
_atom_site_label
_atom_site_fract_x
_atom_site_fract_y
_atom_site_fract_z
_atom_site_U_iso_or_equiv
_atom_site_adp_type
_atom_site_calc_flag
_atom_site_refinement_flags
_atom_site_occupancy
_atom_site_disorder_assembly
_atom_site_disorder_group
_atom_site_type_symbol
N1 .2913(5) .7303(3) .58381(11) .0366(8) Uani d . 1 . . N
O11 -.1514(4) .6354(3) .64983(11) .0537(9) Uani d . 1 . . O
C2 .4423(6) .7662(3) .61705(13) .0371(10) Uani d . 1 . . C
H2A .4675 .8368 .6117 .045 Uiso calc R 1 . . H
H2B .5634 .7297 .6137 .045 Uiso calc R 1 . . H
N3 .3890(5) .7546(3) .66238(11) .0365(8) Uani d . 1 . . N
C4 .2101(6) .8164(3) .66696(13) .0360(9) Uani d . 1 . . C
H4 .2430 .8849 .6582 .043 Uiso calc R 1 . . H
C41 .1532(6) .8238(3) .71392(14) .0401(10) Uani d . 1 . . C
C42 -.0375(7) .8098(4) .72520(16) .0479(12) Uani d . 1 . . C
H42 -.1371 .7977 .7033 .057 Uiso calc R 1 . . H
C43 -.0832(7) .8133(4) .76859(16) .0517(12) Uani d . 1 . . C
H43 -.2115 .8028 .7759 .062 Uiso calc R 1 . . H
C44 .0651(8) .8326(4) .80042(16) .0522(13) Uani d . 1 . . C
C45 .2534(8) .8519(4) .79013(16) .0584(14) Uani d . 1 . . C
H45 .3512 .8674 .8119 .070 Uiso calc R 1 . . H
C46 .2954(7) .8478(4) .74690(16) .0508(12) Uani d . 1 . . C
H46 .4227 .8616 .7397 .061 Uiso calc R 1 . . H
Cl47 .0100(2) .82985(13) .85482(4) .0755(5) Uani d . 1 . . Cl
C5 .0418(6) .7804(4) .63387(14) .0414(11) Uani d . 1 . . C
H5 -.0782 .8196 .6368 .050 Uiso calc R 1 . . H
C6 .1101(6) .7893(3) .58664(14) .0403(10) Uani d . 1 . . C
H6 .0083 .7574 .5669 .048 Uiso calc R 1 . . H
C61 .1382(6) .8948(4) .56972(15) .0427(11) Uani d . 1 . . C
C62 .0758(7) .9813(4) .58954(16) .0524(13) Uani d . 1 . . C
H62 .0093 .9759 .6148 .063 Uiso calc R 1 . . H
C63 .1099(8) 1.0758(4) .57272(18) .0604(14) Uani d . 1 . . C
H63 .0678 1.1334 .5865 .073 Uiso calc R 1 . . H
C64 .2068(7) 1.0826(4) .53553(18) .0542(13) Uani d . 1 . . C
C65 .2617(7) .9987(4) .51338(17) .0535(13) Uani d . 1 . . C
H65 .3200 1.0049 .4871 .064 Uiso calc R 1 . . H
C66 .2287(7) .9048(4) .53099(16) .0507(12) Uani d . 1 . . C
H66 .2679 .8475 .5166 .061 Uiso calc R 1 . . H
Cl67 .2628(2) 1.20020(11) .51462(6) .0817(5) Uani d . 1 . . Cl
C7 .2472(6) .6241(3) .59039(14) .0393(10) Uani d . 1 . . C
H7 .1318 .6076 .5706 .047 Uiso calc R 1 . . H
C71 .4142(6) .5568(3) .57784(14) .0394(10) Uani d . 1 . . C
C72 .5537(7) .5921(4) .55083(14) .0435(11) Uani d . 1 . . C
H72 .5487 .6589 .5418 .052 Uiso calc R 1 . . H
C73 .6987(7) .5307(4) .53709(15) .0477(12) Uani d . 1 . . C
H73 .7910 .5557 .5191 .057 Uiso calc R 1 . . H
C74 .7059(7) .4317(4) .55018(15) .0470(11) Uani d . 1 . . C
C75 .5678(7) .3935(4) .57610(16) .0541(13) Uani d . 1 . . C
H75 .5714 .3260 .5842 .065 Uiso calc R 1 . . H
C76 .4244(7) .4560(4) .58989(16) .0477(12) Uani d . 1 . . C
H76 .3320 .4302 .6077 .057 Uiso calc R 1 . . H
Cl77 .8883(2) .35305(12) .53312(5) .0693(4) Uani d . 1 . . Cl
C8 .1875(6) .6072(3) .63831(13) .0368(10) Uani d . 1 . . C
H8 .1605 .5360 .6436 .044 Uiso calc R 1 . . H
C9 .3605(6) .6450(3) .66923(13) .0353(9) Uani d . 1 . . C
H9 .4777 .6127 .6590 .042 Uiso calc R 1 . . H
C91 .3596(6) .6161(3) .71697(14) .0385(10) Uani d . 1 . . C
C92 .1952(7) .5834(4) .73677(16) .0472(11) Uani d . 1 . . C
H92 .0764 .5753 .7201 .057 Uiso calc R 1 . . H
C93 .2061(8) .5625(4) .78117(16) .0544(13) Uani d . 1 . . C
H93 .0951 .5402 .7942 .065 Uiso calc R 1 . . H
C94 .3804(8) .5746(4) .80584(16) .0541(13) Uani d . 1 . . C
C95 .5459(7) .6029(4) .78700(17) .0574(14) Uani d . 1 . . C
H95 .6652 .6083 .8037 .069 Uiso calc R 1 . . H
C96 .5349(7) .6236(4) .74250(15) .0485(12) Uani d . 1 . . C
H96 .6481 .6429 .7296 .058 Uiso calc R 1 . . H
Cl97 .3921(3) .55127(16) .86172(5) .0923(6) Uani d . 1 . . Cl
C10 .0069(6) .6700(3) .64207(13) .0373(10) Uani d . 1 . . C

loop_
_atom_site_aniso_label
_atom_site_aniso_U_11
_atom_site_aniso_U_22
_atom_site_aniso_U_33
_atom_site_aniso_U_12
_atom_site_aniso_U_13
_atom_site_aniso_U_23
N1 .0326(18) .039(2) .0379(19) .0042(16) .0006(15) .0019(16)
O11 .0305(16) .065(2) .066(2) -.0058(16) .0064(15) .0058(18)
C2 .033(2) .040(2) .038(2) .0004(19) .0055(18) .0039(19)
N3 .0328(18) .038(2) .0385(19) .0022(15) .0040(15) .0036(16)
C4 .036(2) .033(2) .040(2) .0033(18) .0052(18) .0026(18)
C41 .044(3) .036(2) .041(2) .004(2) .006(2) .0011(19)
C42 .045(3) .052(3) .048(3) .005(2) .009(2) -.003(2)
C43 .050(3) .053(3) .054(3) .005(2) .016(2) .001(2)
C44 .066(3) .050(3) .042(3) .013(3) .013(2) -.003(2)
C45 .061(3) .070(4) .043(3) -.001(3) .000(2) -.009(3)
C46 .047(3) .053(3) .053(3) -.007(2) .004(2) -.007(2)
Cl47 .0914(11) .0922(11) .0449(7) .0117(9) .0180(7) -.0045(7)
C5 .035(2) .049(3) .041(2) .008(2) .0059(19) .005(2)
C6 .039(2) .043(3) .038(2) .007(2) .0002(19) .001(2)
C61 .038(2) .044(3) .045(3) .010(2) -.003(2) .002(2)
C62 .054(3) .058(3) .046(3) .018(3) .008(2) .007(2)
C63 .073(4) .044(3) .064(3) .017(3) .006(3) .004(3)
C64 .049(3) .048(3) .065(3) .006(2) -.003(3) .016(3)
C65 .041(3) .062(3) .058(3) .005(2) .007(2) .014(3)
C66 .048(3) .054(3) .051(3) .012(2) .010(2) .006(2)
Cl67 .0757(10) .0542(9) .1157(14) .0005(7) .0107(9) .0261(9)
C7 .037(2) .040(2) .041(2) -.0010(19) .0019(19) -.004(2)
C71 .039(2) .041(2) .039(2) .002(2) .0012(19) -.002(2)
C72 .054(3) .040(3) .038(2) .002(2) .011(2) .000(2)
C73 .049(3) .058(3) .037(2) .004(2) .011(2) -.003(2)
C74 .046(3) .056(3) .039(2) .011(2) .004(2) -.005(2)
C75 .063(3) .044(3) .057(3) .009(2) .013(3) .002(2)
C76 .048(3) .044(3) .053(3) .002(2) .015(2) .007(2)
Cl77 .0754(9) .0760(10) .0588(8) .0304(8) .0194(7) -.0013(7)
C8 .035(2) .039(2) .036(2) -.0010(19) .0033(18) .0031(19)
C9 .031(2) .037(2) .039(2) .0016(18) .0055(17) .0044(19)
C91 .039(2) .034(2) .043(2) .0019(19) .0033(19) .0072(19)
C92 .037(2) .048(3) .058(3) .000(2) .006(2) .009(2)
C93 .052(3) .059(3) .054(3) -.005(3) .016(2) .017(3)
C94 .060(3) .056(3) .047(3) .005(3) .008(2) .015(2)
C95 .047(3) .072(4) .052(3) .001(3) -.003(2) .015(3)
C96 .039(3) .059(3) .048(3) -.004(2) .002(2) .012(2)
Cl97 .0928(12) .1329(16) .0516(8) .0040(11) .0078(8) .0351(9)
C10 .030(2) .048(3) .034(2) .0002(19) -.0010(17) -.0024(19)

loop_
_atom_type_symbol
_atom_type_description
_atom_type_scat_dispersion_real
_atom_type_scat_dispersion_imag
_atom_type_scat_source
C C .0181 .0091 'International Tables Vol C Tables 4.2.6.8 and 6.1.1.4'
H H .0000 .0000 'International Tables Vol C Tables 4.2.6.8 and 6.1.1.4'
N N .0311 .0180 'International Tables Vol C Tables 4.2.6.8 and 6.1.1.4'
O O .0492 .0322 'International Tables Vol C Tables 4.2.6.8 and 6.1.1.4'
Cl Cl .3639 .7018 'International Tables Vol C Tables 4.2.6.8 and 6.1.1.4'

loop_
_geom_angle_atom_site_label_1
_geom_angle_atom_site_label_2
_geom_angle_atom_site_label_3
_geom_angle
C7 N1 C2 111.0(3)
C7 N1 C6 108.9(3)
C2 N1 C6 109.4(3)
N1 C2 N3 114.2(3)
N1 C2 H2A 108.7
N3 C2 H2A 108.7
N1 C2 H2B 108.7
N3 C2 H2B 108.7
H2A C2 H2B 107.6
C2 N3 C4 107.2(3)
C2 N3 C9 106.3(3)
C4 N3 C9 114.2(3)
N3 C4 C41 113.4(3)
N3 C4 C5 109.9(3)
C41 C4 C5 114.2(3)
N3 C4 H4 106.3
C41 C4 H4 106.3
C5 C4 H4 106.3
C46 C41 C42 117.8(4)
C46 C41 C4 119.4(4)
C42 C41 C4 122.8(4)
C41 C42 C43 121.3(5)
C41 C42 H42 119.3
C43 C42 H42 119.3
C44 C43 C42 118.6(5)
C44 C43 H43 120.7
C42 C43 H43 120.7
C45 C44 C43 121.5(5)
C45 C44 Cl47 120.1(4)
C43 C44 Cl47 118.4(4)
C44 C45 C46 118.9(5)
C44 C45 H45 120.6
C46 C45 H45 120.6
C45 C46 C41 121.7(5)
C45 C46 H46 119.1
C41 C46 H46 119.1
C10 C5 C4 108.0(3)
C10 C5 C6 106.9(4)
C4 C5 C6 109.0(3)
C10 C5 H5 110.9
C4 C5 H5 110.9
C6 C5 H5 110.9
N1 C6 C61 110.1(4)
N1 C6 C5 109.1(3)
C61 C6 C5 116.3(4)
N1 C6 H6 106.9
C61 C6 H6 106.9
C5 C6 H6 106.9
C62 C61 C66 118.0(5)
C62 C61 C6 124.6(4)
C66 C61 C6 117.3(4)
C61 C62 C63 121.6(5)
C61 C62 H62 119.2
C63 C62 H62 119.2
C64 C63 C62 118.5(5)
C64 C63 H63 120.7
C62 C63 H63 120.7
C63 C64 C65 122.0(5)
C63 C64 Cl67 120.0(4)
C65 C64 Cl67 118.0(4)
C64 C65 C66 118.7(5)
C64 C65 H65 120.7
C66 C65 H65 120.7
C65 C66 C61 121.1(5)
C65 C66 H66 119.5
C61 C66 H66 119.5
N1 C7 C71 111.5(4)
N1 C7 C8 109.7(3)
C71 C7 C8 114.0(4)
N1 C7 H7 107.1
C71 C7 H7 107.1
C8 C7 H7 107.1
C76 C71 C72 117.5(4)
C76 C71 C7 121.5(4)
C72 C71 C7 120.9(4)
C73 C72 C71 121.6(4)
C73 C72 H72 119.2
C71 C72 H72 119.2
C72 C73 C74 119.3(4)
C72 C73 H73 120.4
C74 C73 H73 120.4
C73 C74 C75 120.8(4)
C73 C74 Cl77 119.9(4)
C75 C74 Cl77 119.4(4)
C76 C75 C74 119.3(5)
C76 C75 H75 120.3
C74 C75 H75 120.3
C75 C76 C71 121.5(4)
C75 C76 H76 119.3
C71 C76 H76 119.3
C10 C8 C9 111.5(4)
C10 C8 C7 105.5(3)
C9 C8 C7 106.7(3)
C10 C8 H8 111.0
C9 C8 H8 111.0
C7 C8 H8 111.0
N3 C9 C91 113.3(3)
N3 C9 C8 109.6(3)
C91 C9 C8 116.9(3)
N3 C9 H9 105.3
C91 C9 H9 105.3
C8 C9 H9 105.3
C96 C91 C92 117.9(4)
C96 C91 C9 117.5(4)
C92 C91 C9 124.6(4)
C91 C92 C93 120.7(5)
C91 C92 H92 119.7
C93 C92 H92 119.7
C94 C93 C92 119.8(5)
C94 C93 H93 120.1
C92 C93 H93 120.1
C95 C94 C93 120.8(5)
C95 C94 Cl97 119.5(4)
C93 C94 Cl97 119.7(4)
C94 C95 C96 119.3(5)
C94 C95 H95 120.4
C96 C95 H95 120.4
C91 C96 C95 121.4(4)
C91 C96 H96 119.3
C95 C96 H96 119.3
O11 C10 C8 123.6(4)
O11 C10 C5 123.7(4)
C8 C10 C5 112.7(4)

loop_
_geom_bond_atom_site_label_1
_geom_bond_atom_site_label_2
_geom_bond_site_symmetry_2
_geom_bond_distance
_geom_bond_publ_flag
N1 C7 . 1.460(5) ?
N1 C2 . 1.471(5) ?
N1 C6 . 1.471(5) ?
O11 C10 . 1.213(5) ?
C2 N3 . 1.472(5) ?
C2 H2A . .9700 ?
C2 H2B . .9700 ?
N3 C4 . 1.486(5) ?
N3 C9 . 1.487(5) ?
C4 C41 . 1.524(6) ?
C4 C5 . 1.547(6) ?
C4 H4 . .9800 ?
C41 C46 . 1.383(6) ?
C41 C42 . 1.384(6) ?
C42 C43 . 1.391(6) ?
C42 H42 . .9300 ?
C43 C44 . 1.374(7) ?
C43 H43 . .9300 ?
C44 C45 . 1.370(7) ?
C44 Cl47 . 1.739(5) ?
C45 C46 . 1.379(7) ?
C45 H45 . .9300 ?
C46 H46 . .9300 ?
C5 C10 . 1.511(6) ?
C5 C6 . 1.560(6) ?
C5 H5 . .9800 ?
C6 C61 . 1.513(6) ?
C6 H6 . .9800 ?
C61 C62 . 1.383(6) ?
C61 C66 . 1.387(6) ?
C62 C63 . 1.384(7) ?
C62 H62 . .9300 ?
C63 C64 . 1.365(7) ?
C63 H63 . .9300 ?
C64 C65 . 1.372(7) ?
C64 Cl67 . 1.743(5) ?
C65 C66 . 1.386(7) ?
C65 H65 . .9300 ?
C66 H66 . .9300 ?
C7 C71 . 1.520(6) ?
C7 C8 . 1.571(6) ?
C7 H7 . .9800 ?
C71 C76 . 1.390(6) ?
C71 C72 . 1.390(6) ?
C72 C73 . 1.373(6) ?
C72 H72 . .9300 ?
C73 C74 . 1.375(7) ?
C73 H73 . .9300 ?
C74 C75 . 1.376(7) ?
C74 Cl77 . 1.736(5) ?
C75 C76 . 1.375(6) ?
C75 H75 . .9300 ?
C76 H76 . .9300 ?
C8 C10 . 1.499(6) ?
C8 C9 . 1.539(6) ?
C8 H8 . .9800 ?
C9 C91 . 1.514(6) ?
C9 H9 . .9800 ?
C91 C96 . 1.381(6) ?
C91 C92 . 1.386(6) ?
C92 C93 . 1.386(6) ?
C92 H92 . .9300 ?
C93 C94 . 1.368(7) ?
C93 H93 . .9300 ?
C94 C95 . 1.360(7) ?
C94 Cl97 . 1.737(5) ?
C95 C96 . 1.388(6) ?
C95 H95 . .9300 ?
C96 H96 . .9300 ?

loop_
_geom_hbond_atom_site_label_D
_geom_hbond_atom_site_label_H
_geom_hbond_atom_site_label_A
_geom_hbond_site_symmetry_A
_geom_hbond_distance_DH
_geom_hbond_distance_HA
_geom_hbond_distance_DA
_geom_hbond_angle_DHA
C9 H9 O11 1_655 .98 2.58 3.428(5) 144
C2 H2B O11 1_655 .97 2.50 3.357(5) 148

loop_
_geom_torsion_atom_site_label_1
_geom_torsion_atom_site_label_2
_geom_torsion_atom_site_label_3
_geom_torsion_atom_site_label_4
_geom_torsion
C7 N1 C2 N3 -58.3(5)
C6 N1 C2 N3 61.9(4)
N1 C2 N3 C4 -61.8(4)
N1 C2 N3 C9 60.8(4)
C2 N3 C4 C41 -172.0(4)
C9 N3 C4 C41 70.5(5)
C2 N3 C4 C5 59.0(4)
C9 N3 C4 C5 -58.5(4)
N3 C4 C41 C46 48.4(6)
C5 C4 C41 C46 175.2(4)
N3 C4 C41 C42 -133.3(4)
C5 C4 C41 C42 -6.4(6)
C46 C41 C42 C43 -4.0(7)
C4 C41 C42 C43 177.6(4)
C41 C42 C43 C44 1.0(8)
C42 C43 C44 C45 2.4(8)
C42 C43 C44 Cl47 -176.4(4)
C43 C44 C45 C46 -2.6(8)
Cl47 C44 C45 C46 176.2(4)
C44 C45 C46 C41 -.7(8)
C42 C41 C46 C45 3.9(7)
C4 C41 C46 C45 -177.6(5)
N3 C4 C5 C10 57.2(4)
C41 C4 C5 C10 -71.4(4)
N3 C4 C5 C6 -58.6(4)
C41 C4 C5 C6 172.8(4)
C7 N1 C6 C61 -166.8(4)
C2 N1 C6 C61 71.7(4)
C7 N1 C6 C5 64.4(4)
C2 N1 C6 C5 -57.1(4)
C10 C5 C6 N1 -59.5(4)
C4 C5 C6 N1 57.0(5)
C10 C5 C6 C61 175.2(4)
C4 C5 C6 C61 -68.3(5)
N1 C6 C61 C62 -136.6(5)
C5 C6 C61 C62 -11.9(7)
N1 C6 C61 C66 45.1(5)
C5 C6 C61 C66 169.8(4)
C66 C61 C62 C63 -3.0(7)
C6 C61 C62 C63 178.7(5)
C61 C62 C63 C64 .3(8)
C62 C63 C64 C65 3.4(8)
C62 C63 C64 Cl67 -177.1(4)
C63 C64 C65 C66 -4.2(8)
Cl67 C64 C65 C66 176.2(4)
C64 C65 C66 C61 1.4(7)
C62 C61 C66 C65 2.2(7)
C6 C61 C66 C65 -179.5(4)
C2 N1 C7 C71 -72.4(4)
C6 N1 C7 C71 167.1(3)
C2 N1 C7 C8 54.9(4)
C6 N1 C7 C8 -65.5(4)
N1 C7 C71 C76 166.1(4)
C8 C7 C71 C76 41.1(6)
N1 C7 C71 C72 -19.2(6)
C8 C7 C71 C72 -144.2(4)
C76 C71 C72 C73 -1.2(7)
C7 C71 C72 C73 -176.1(4)
C71 C72 C73 C74 .3(7)
C72 C73 C74 C75 1.2(7)
C72 C73 C74 Cl77 -180.0(4)
C73 C74 C75 C76 -1.7(8)
Cl77 C74 C75 C76 179.5(4)
C74 C75 C76 C71 .7(8)
C72 C71 C76 C75 .7(7)
C7 C71 C76 C75 175.6(4)
N1 C7 C8 C10 61.1(4)
C71 C7 C8 C10 -173.0(4)
N1 C7 C8 C9 -57.5(4)
C71 C7 C8 C9 68.4(5)
C2 N3 C9 C91 164.3(3)
C4 N3 C9 C91 -77.7(4)
C2 N3 C9 C8 -63.2(4)
C4 N3 C9 C8 54.9(4)
C10 C8 C9 N3 -52.1(4)
C7 C8 C9 N3 62.7(4)
C10 C8 C9 C91 78.6(5)
C7 C8 C9 C91 -166.7(4)
N3 C9 C91 C96 -69.2(5)
C8 C9 C91 C96 162.0(4)
N3 C9 C91 C92 110.5(5)
C8 C9 C91 C92 -18.4(6)
C96 C91 C92 C93 2.4(7)
C9 C91 C92 C93 -177.3(4)
C91 C92 C93 C94 .2(8)
C92 C93 C94 C95 -2.8(8)
C92 C93 C94 Cl97 178.4(4)
C93 C94 C95 C96 2.6(9)
Cl97 C94 C95 C96 -178.6(4)
C92 C91 C96 C95 -2.5(7)
C9 C91 C96 C95 177.2(5)
C94 C95 C96 C91 .1(8)
C9 C8 C10 O11 -125.5(4)
C7 C8 C10 O11 119.0(5)
C9 C8 C10 C5 56.1(5)
C7 C8 C10 C5 -59.4(4)
C4 C5 C10 O11 124.0(4)
C6 C5 C10 O11 -118.8(5)
C4 C5 C10 C8 -57.7(4)
C6 C5 C10 C8 59.5(4)

loop_
_cod_related_entry_id
_cod_related_entry_database
_cod_related_entry_code
1 ChemSpider 4425346
